data_1549503
loop_
_publ_author_name
'Surendhran, Roshaan'
'D'Arpino, Alexander A'
'Sciscent, Bao Y.'
'Cannella, Anthony F.'
'Friedman, Alan E.'
'MacMillan, Samantha N.'
'Gupta, Rupal'
'Lacy, David C.'

_publ_section_title
;
 Deciphering the mechanism of O<sub>2</sub> reduction with electronically
 tunable non-heme iron enzyme model complexes.
;
_journal_issue 26
_journal_name_full 'Chemical science'
_journal_page_first 5773
_journal_page_last 5780
_journal_paper_doi 10.1039/c8sc01621f
_journal_volume 9
_journal_year 2018
_chemical_formula_moiety 'C26 H21 Co N7 O11, 2(C4 H12 N), 2(C2 H3 N)'
_chemical_formula_sum 'C38 H51 Co N11 O11'
_chemical_formula_weight 896.82
_space_group_crystal_system monoclinic
_space_group_IT_number 14
_space_group_name_Hall '-P 2yn'
_space_group_name_H-M_alt 'P 1 21/n 1'
_symmetry_space_group_name_Hall '-P 2yn'
_symmetry_space_group_name_H-M 'P 1 21/n 1'
_atom_sites_solution_hydrogens geom
_atom_sites_solution_primary direct
_audit_creation_date 2018-03-27
_audit_creation_method
;
Olex2 1.2
(compiled 2017.08.10 svn.r3458 for OlexSys, GUI svn.r5381)
;
_audit_update_record
;
2018-03-28 deposited with the CCDC.
2018-06-05 downloaded from the CCDC.
;
_cell_angle_alpha 90
_cell_angle_beta 93.921(3)
_cell_angle_gamma 90
_cell_formula_units_Z 4
_cell_length_a 11.8093(12)
_cell_length_b 19.833(2)
_cell_length_c 18.2984(17)
_cell_measurement_reflns_used 1922
_cell_measurement_temperature 90
_cell_measurement_theta_max 25.37
_cell_measurement_theta_min 2.32
_cell_volume 4275.7(7)
_computing_molecular_graphics 'Olex2 (Dolomanov et al., 2009)'
_computing_publication_material 'Olex2 (Dolomanov et al., 2009)'
_computing_structure_refinement 'ShelXL (Sheldrick, 2015)'
_computing_structure_solution 'ShelXS (Sheldrick, 2008)'
_diffrn_ambient_temperature 90
_diffrn_detector 'Bruker APEX2 area detector'
_diffrn_detector_area_resol_mean 7.9
_diffrn_detector_type 'CCD area detector'
_diffrn_measured_fraction_theta_full 1.000
_diffrn_measured_fraction_theta_max 0.997
_diffrn_measurement_device 'three-circle diffractometer'
_diffrn_measurement_device_type 'Bruker SMART APEX2 area detector'
_diffrn_measurement_method '\w and \f scans'
_diffrn_radiation_monochromator 'mirror optics'
_diffrn_radiation_probe x-ray
_diffrn_radiation_type MoK\a
_diffrn_radiation_wavelength 0.71073
_diffrn_reflns_av_R_equivalents 0.0599
_diffrn_reflns_av_unetI/netI 0.0492
_diffrn_reflns_Laue_measured_fraction_full 1.000
_diffrn_reflns_Laue_measured_fraction_max 0.997
_diffrn_reflns_limit_h_max 14
_diffrn_reflns_limit_h_min -14
_diffrn_reflns_limit_k_max 24
_diffrn_reflns_limit_k_min -20
_diffrn_reflns_limit_l_max 22
_diffrn_reflns_limit_l_min -22
_diffrn_reflns_number 44649
_diffrn_reflns_point_group_measured_fraction_full 1.000
_diffrn_reflns_point_group_measured_fraction_max 0.997
_diffrn_reflns_theta_full 25.242
_diffrn_reflns_theta_max 26.430
_diffrn_reflns_theta_min 1.516
_diffrn_source 'microfocus rotating anode'
_diffrn_source_type 'Incoatec I\ms'
_diffrn_standards_number 0
_exptl_absorpt_coefficient_mu 0.473
_exptl_absorpt_correction_T_max 0.7454
_exptl_absorpt_correction_T_min 0.6280
_exptl_absorpt_correction_type multi-scan
_exptl_absorpt_process_details
'SADABS-2016/2 (Bruker,2016/2) was used for absorption correction. wR2(int) was 0.1361 before and 0.0499 after correction. The Ratio of minimum to maximum transmission is 0.8425. The \l/2 correction factor is Not present.'
_exptl_crystal_density_diffrn 1.393
_exptl_crystal_description plate
_exptl_crystal_F_000 1884
_exptl_crystal_size_max 0.3
_exptl_crystal_size_mid 0.2
_exptl_crystal_size_min 0.02
_refine_diff_density_max 0.689
_refine_diff_density_min -0.337
_refine_diff_density_rms 0.061
_refine_ls_extinction_method none
_refine_ls_goodness_of_fit_ref 1.029
_refine_ls_hydrogen_treatment constr
_refine_ls_matrix_type full
_refine_ls_number_parameters 561
_refine_ls_number_reflns 8762
_refine_ls_number_restraints 498
_refine_ls_restrained_S_all 1.000
_refine_ls_R_factor_all 0.0703
_refine_ls_R_factor_gt 0.0430
_refine_ls_shift/su_max 0.001
_refine_ls_shift/su_mean 0.000
_refine_ls_structure_factor_coef Fsqd
_refine_ls_weighting_details 'w=1/[\s^2^(Fo^2^)+(0.0460P)^2^+2.5000P] where P=(Fo^2^+2Fc^2^)/3'
_refine_ls_weighting_scheme calc
_refine_ls_wR_factor_gt 0.0955
_refine_ls_wR_factor_ref 0.1062
_reflns_Friedel_coverage 0.000
_reflns_number_gt 6475
_reflns_number_total 8762
_reflns_threshold_expression 'I > 2\s(I)'
_cod_data_source_file c8sc01621f2.cif
_cod_data_source_block rs_1_38
_cod_depositor_comments 'Adding full bibliography for 1549501--1549509.cif.'
_cod_original_cell_volume 4275.8(7)
_cod_database_code 1549503
_shelx_shelxl_version_number 2016/6
_shelx_space_group_comment
;
The symmetry employed for this shelxl refinement is uniquely defined
by the following loop, which should always be used as a source of
symmetry information in preference to the above space-group names.
They are only intended as comments.
;
_shelx_estimated_absorpt_t_max 0.991
_shelx_estimated_absorpt_t_min 0.871
_olex2_refinement_description
;
1. Fixed Uiso
 At 1.2 times of:
  All C(H) groups, All C(H,H) groups
 At 1.5 times of:
  All C(H,H,H) groups
2. Rigid bond restraints
 All non-hydrogen atoms
 with sigma for 1-2 distances of 0.01 and sigma for 1-3 distances of 0.01
 All non-hydrogen atoms
 with sigma for 1-2 distances of 0.01 and sigma for 1-3 distances of 0.01
3. Uiso/Uaniso restraints and constraints
All non-hydrogen atoms have similar U: within 2A with sigma of 0.04 and sigma
for terminal atoms of 0.08
4.a Secondary CH2 refined with riding coordinates:
 C3(H3A,H3B), C5(H5A,H5B), C1(H1A,H1B)
4.b Aromatic/amide H refined with riding coordinates:
 C11(H11), C20(H20), C23(H23), C18(H18), C15(H15), C9(H9), C8(H8), C17(H17),
 C21(H21), C14(H14), C24(H24), C12(H12)
4.c Idealised Me refined as rotating group:
 C31(H31A,H31B,H31C), C34(H34A,H34B,H34C), C32(H32A,H32B,H32C), C26(H26A,H26B,
 H26C), C33(H33A,H33B,H33C), C28(H28A,H28B,H28C), C27(H27A,H27B,H27C), C30(H30A,
 H30B,H30C), C29(H29A,H29B,H29C), C37(H37A,H37B,H37C), C35(H35A,H35B,H35C)
;
_olex2_submission_special_instructions 'No special instructions were received'

loop_
_space_group_symop_operation_xyz
'x, y, z'
'-x+1/2, y+1/2, -z+1/2'
'-x, -y, -z'
'x-1/2, -y-1/2, z-1/2'

loop_
_atom_site_label
_atom_site_type_symbol
_atom_site_fract_x
_atom_site_fract_y
_atom_site_fract_z
_atom_site_U_iso_or_equiv
_atom_site_adp_type
_atom_site_occupancy
_atom_site_site_symmetry_order
_atom_site_calc_flag
_atom_site_refinement_flags_posn
_atom_site_refinement_flags_adp
Co1 Co 0.60200(2) 0.41703(2) 0.77982(2) 0.01543(9) Uani 1 1 d . U
O10 O 0.55258(13) 0.49910(8) 0.72126(8) 0.0221(4) Uani 1 1 d . U
O2 O 0.37954(13) 0.36670(9) 0.93632(9) 0.0237(4) Uani 1 1 d . U
O3 O 0.89788(13) 0.41091(9) 0.91247(9) 0.0232(4) Uani 1 1 d . U
N1 N 0.54842(16) 0.33746(10) 0.71282(10) 0.0195(4) Uani 1 1 d . U
O1 O 0.61544(14) 0.23059(9) 0.68348(9) 0.0275(4) Uani 1 1 d . U
N2 N 0.49096(15) 0.42806(10) 0.86087(10) 0.0183(4) Uani 1 1 d . U
O4 O 0.19082(16) 0.69170(10) 0.86223(11) 0.0403(5) Uani 1 1 d . U
C3 C 0.72556(19) 0.34966(12) 0.90439(12) 0.0194(5) Uani 1 1 d . U
H3A H 0.767631 0.309255 0.922846 0.023 Uiso 1 1 calc R .
H3B H 0.689321 0.370424 0.946108 0.023 Uiso 1 1 calc R .
O7 O 0.14333(16) 0.41463(11) 0.48513(11) 0.0414(5) Uani 1 1 d . U
N4 N 0.63759(15) 0.32915(10) 0.84879(10) 0.0178(4) Uani 1 1 d . U
O5 O 0.33029(16) 0.72120(10) 0.93874(10) 0.0352(5) Uani 1 1 d . U
C11 C 0.2756(2) 0.56533(14) 0.84711(14) 0.0280(6) Uani 1 1 d . U
H11 H 0.202687 0.574684 0.824106 0.034 Uiso 1 1 calc R .
O9 O 1.06765(18) 0.64634(11) 0.65899(11) 0.0422(5) Uani 1 1 d . U
N9 N 0.63396(15) 0.10779(10) 0.53280(10) 0.0171(4) Uani 1 1 d . U
N6 N 1.09200(19) 0.58729(13) 0.67380(12) 0.0335(5) Uani 1 1 d . U
N3 N 0.77239(15) 0.42918(10) 0.81152(10) 0.0168(4) Uani 1 1 d . U
O11 O 0.64938(15) 0.46443(9) 0.62755(10) 0.0319(4) Uani 1 1 d . U
N7 N 0.28127(18) 0.68045(11) 0.89725(12) 0.0276(5) Uani 1 1 d . U
C2 C 0.45943(18) 0.37267(12) 0.89507(12) 0.0192(5) Uani 1 1 d . U
N5 N 0.2225(2) 0.37509(13) 0.47726(12) 0.0355(6) Uani 1 1 d . U
C13 C 0.47118(19) 0.34601(12) 0.65139(13) 0.0205(5) Uani 1 1 d . U
C16 C 0.3093(2) 0.36674(14) 0.53624(13) 0.0267(6) Uani 1 1 d . U
C6 C 0.60804(19) 0.28051(12) 0.72428(13) 0.0211(5) Uani 1 1 d . U
O6 O 0.2307(2) 0.34192(12) 0.42075(12) 0.0601(7) Uani 1 1 d . U
C25 C 0.5755(2) 0.49984(13) 0.65348(13) 0.0236(5) Uani 1 1 d . U
C20 C 0.8228(2) 0.53125(13) 0.74853(13) 0.0226(5) Uani 1 1 d . U
H20 H 0.747243 0.547006 0.751525 0.027 Uiso 1 1 calc R .
C31 C 0.53049(19) 0.09989(13) 0.57510(13) 0.0225(5) Uani 1 1 d . U
H31A H 0.536674 0.058283 0.603989 0.034 Uiso 1 1 calc GR .
H31B H 0.462890 0.097689 0.541003 0.034 Uiso 1 1 calc GR .
H31C H 0.524259 0.138526 0.607965 0.034 Uiso 1 1 calc GR .
C23 C 1.0409(2) 0.48276(13) 0.73483(13) 0.0247(6) Uani 1 1 d . U
H23 H 1.114912 0.465950 0.728534 0.030 Uiso 1 1 calc R .
C18 C 0.4774(2) 0.31182(13) 0.58476(13) 0.0263(6) Uani 1 1 d . U
H18 H 0.537916 0.281169 0.578901 0.032 Uiso 1 1 calc R .
C15 C 0.3014(2) 0.40256(14) 0.60073(14) 0.0277(6) Uani 1 1 d . U
H15 H 0.241337 0.433741 0.605720 0.033 Uiso 1 1 calc R .
C34 C 0.6488(2) 0.04770(12) 0.48498(13) 0.0219(5) Uani 1 1 d . U
H34A H 0.584212 0.044470 0.448544 0.033 Uiso 1 1 calc GR .
H34B H 0.652700 0.006799 0.515104 0.033 Uiso 1 1 calc GR .
H34C H 0.719111 0.052451 0.459966 0.033 Uiso 1 1 calc GR .
C9 C 0.43838(19) 0.60154(12) 0.92409(13) 0.0221(5) Uani 1 1 d . U
H9 H 0.476197 0.635324 0.953359 0.027 Uiso 1 1 calc R .
C8 C 0.48728(19) 0.53898(12) 0.91541(13) 0.0209(5) Uani 1 1 d . U
H8 H 0.559589 0.529831 0.939324 0.025 Uiso 1 1 calc R .
C32 C 0.6211(2) 0.16872(12) 0.48468(14) 0.0252(6) Uani 1 1 d . U
H32A H 0.613608 0.208959 0.515053 0.038 Uiso 1 1 calc GR .
H32B H 0.553276 0.163824 0.451182 0.038 Uiso 1 1 calc GR .
H32C H 0.688167 0.173280 0.456305 0.038 Uiso 1 1 calc GR .
C26 C 0.5054(3) 0.54702(15) 0.60445(15) 0.0397(7) Uani 1 1 d . U
H26A H 0.550887 0.586607 0.593467 0.060 Uiso 1 1 calc GR .
H26B H 0.438423 0.561361 0.629206 0.060 Uiso 1 1 calc GR .
H26C H 0.481171 0.523815 0.558738 0.060 Uiso 1 1 calc GR .
C5 C 0.67594(19) 0.27803(12) 0.79793(13) 0.0210(5) Uani 1 1 d . U
H5A H 0.668212 0.232734 0.819777 0.025 Uiso 1 1 calc R .
H5B H 0.757231 0.285430 0.790413 0.025 Uiso 1 1 calc R .
C1 C 0.53098(19) 0.31076(12) 0.88105(13) 0.0206(5) Uani 1 1 d . U
H1A H 0.548646 0.286641 0.927809 0.025 Uiso 1 1 calc R .
H1B H 0.487018 0.279852 0.847430 0.025 Uiso 1 1 calc R .
C22 C 1.0089(2) 0.54636(14) 0.70909(13) 0.0246(6) Uani 1 1 d . U
C17 C 0.3976(2) 0.32192(14) 0.52800(14) 0.0297(6) Uani 1 1 d . U
H17 H 0.402707 0.298325 0.483165 0.036 Uiso 1 1 calc R .
C33 C 0.73617(19) 0.11539(14) 0.58468(13) 0.0254(6) Uani 1 1 d . U
H33A H 0.748249 0.073752 0.612976 0.038 Uiso 1 1 calc GR .
H33B H 0.724657 0.153011 0.618090 0.038 Uiso 1 1 calc GR .
H33C H 0.802769 0.124406 0.557054 0.038 Uiso 1 1 calc GR .
C21 C 0.9004(2) 0.57114(12) 0.71545(13) 0.0239(5) Uani 1 1 d . U
H21 H 0.879842 0.614683 0.697445 0.029 Uiso 1 1 calc R .
C14 C 0.3821(2) 0.39207(13) 0.65733(13) 0.0250(6) Uani 1 1 d . U
H14 H 0.377494 0.416645 0.701593 0.030 Uiso 1 1 calc R .
C24 C 0.96356(19) 0.44458(13) 0.76957(13) 0.0208(5) Uani 1 1 d . U
H24 H 0.985078 0.401495 0.788471 0.025 Uiso 1 1 calc R .
C19 C 0.85303(18) 0.46856(12) 0.77746(12) 0.0176(5) Uani 1 1 d . U
O8 O 1.18349(17) 0.56158(12) 0.66101(12) 0.0527(6) Uani 1 1 d . U
C4 C 0.80841(18) 0.39947(12) 0.87474(12) 0.0179(5) Uani 1 1 d . U
C10 C 0.33324(19) 0.61353(13) 0.88910(13) 0.0219(5) Uani 1 1 d . U
C7 C 0.43331(18) 0.48923(12) 0.87260(12) 0.0193(5) Uani 1 1 d . U
C12 C 0.3260(2) 0.50287(14) 0.83910(14) 0.0276(6) Uani 1 1 d . U
H12 H 0.287130 0.469017 0.810505 0.033 Uiso 1 1 calc R .
N8 N 0.15819(16) 0.63964(10) 0.44978(11) 0.0222(4) Uani 1 1 d . U
C28 C 0.2621(2) 0.63190(15) 0.50047(14) 0.0308(6) Uani 1 1 d . U
H28A H 0.315433 0.601302 0.478572 0.046 Uiso 1 1 calc GR .
H28B H 0.240924 0.613287 0.547246 0.046 Uiso 1 1 calc GR .
H28C H 0.297989 0.676024 0.508839 0.046 Uiso 1 1 calc GR .
C27 C 0.1914(2) 0.66525(15) 0.37719(14) 0.0306(6) Uani 1 1 d . U
H27A H 0.227775 0.709440 0.383762 0.046 Uiso 1 1 calc GR .
H27B H 0.123521 0.669481 0.343563 0.046 Uiso 1 1 calc GR .
H27C H 0.244531 0.633558 0.356791 0.046 Uiso 1 1 calc GR .
C30 C 0.1028(2) 0.57241(14) 0.43891(16) 0.0341(7) Uani 1 1 d . U
H30A H 0.155678 0.541155 0.417515 0.051 Uiso 1 1 calc GR .
H30B H 0.034427 0.577056 0.405848 0.051 Uiso 1 1 calc GR .
H30C H 0.082056 0.554866 0.486244 0.051 Uiso 1 1 calc GR .
C29 C 0.0777(2) 0.68828(14) 0.48125(15) 0.0309(6) Uani 1 1 d . U
H29A H 0.053985 0.670756 0.527891 0.046 Uiso 1 1 calc GR .
H29B H 0.010960 0.694061 0.446977 0.046 Uiso 1 1 calc GR .
H29C H 0.115520 0.731877 0.489493 0.046 Uiso 1 1 calc GR .
N10 N 0.5889(2) 0.19099(15) 0.19104(15) 0.0488(7) Uani 1 1 d . U
C37 C 0.7604(2) 0.22153(18) 0.28010(16) 0.0473(8) Uani 1 1 d . U
H37A H 0.766430 0.189043 0.320526 0.071 Uiso 1 1 calc GR .
H37B H 0.749480 0.266911 0.299622 0.071 Uiso 1 1 calc GR .
H37C H 0.830080 0.220457 0.253981 0.071 Uiso 1 1 calc GR .
C38 C 0.6658(2) 0.20432(15) 0.23077(16) 0.0371(7) Uani 1 1 d . U
C35 C 0.4280(3) 0.33097(16) 0.24551(16) 0.0410(7) Uani 1 1 d . U
H35A H 0.451986 0.378268 0.248228 0.062 Uiso 1 1 calc GR .
H35B H 0.344979 0.328567 0.243211 0.062 Uiso 1 1 calc GR .
H35C H 0.455722 0.310165 0.201549 0.062 Uiso 1 1 calc GR .
C36 C 0.4744(3) 0.29547(17) 0.30973(18) 0.0440(8) Uani 1 1 d . U
N11 N 0.5117(3) 0.26859(16) 0.36023(17) 0.0693(10) Uani 1 1 d . U

loop_
_atom_site_aniso_label
_atom_site_aniso_U_11
_atom_site_aniso_U_22
_atom_site_aniso_U_33
_atom_site_aniso_U_23
_atom_site_aniso_U_13
_atom_site_aniso_U_12
Co1 0.01172(14) 0.02096(17) 0.01380(16) -0.00054(13) 0.00218(11) 0.00007(13)
O10 0.0217(8) 0.0278(10) 0.0170(9) 0.0024(7) 0.0019(7) 0.0027(7)
O2 0.0158(8) 0.0361(11) 0.0201(9) 0.0008(8) 0.0073(7) -0.0009(7)
O3 0.0171(8) 0.0348(10) 0.0174(9) -0.0003(7) -0.0024(7) -0.0017(7)
N1 0.0201(10) 0.0217(11) 0.0170(10) -0.0016(8) 0.0030(8) -0.0027(8)
O1 0.0308(10) 0.0256(10) 0.0269(10) -0.0079(8) 0.0067(8) -0.0002(8)
N2 0.0141(9) 0.0225(11) 0.0187(10) -0.0016(8) 0.0044(8) -0.0005(8)
O4 0.0284(10) 0.0462(13) 0.0461(12) 0.0032(10) 0.0018(9) 0.0164(9)
C3 0.0184(11) 0.0238(13) 0.0159(12) 0.0034(10) 0.0018(9) 0.0029(9)
O7 0.0306(10) 0.0583(14) 0.0342(12) 0.0094(10) -0.0060(9) -0.0077(10)
N4 0.0147(9) 0.0217(11) 0.0174(10) -0.0009(8) 0.0040(8) -0.0002(8)
O5 0.0411(11) 0.0276(11) 0.0371(11) -0.0010(9) 0.0055(9) 0.0041(9)
C11 0.0198(12) 0.0410(16) 0.0229(14) -0.0010(12) -0.0007(10) 0.0103(11)
O9 0.0511(13) 0.0406(13) 0.0350(12) 0.0100(10) 0.0030(9) -0.0184(10)
N9 0.0132(9) 0.0215(11) 0.0170(10) -0.0019(8) 0.0027(7) -0.0014(8)
N6 0.0346(13) 0.0454(16) 0.0204(12) 0.0068(11) 0.0022(9) -0.0147(11)
N3 0.0139(9) 0.0214(11) 0.0152(10) 0.0015(8) 0.0020(7) -0.0004(8)
O11 0.0291(10) 0.0362(11) 0.0316(10) -0.0058(8) 0.0105(8) -0.0004(8)
N7 0.0262(11) 0.0332(13) 0.0246(12) 0.0075(10) 0.0094(9) 0.0067(10)
C2 0.0139(11) 0.0290(14) 0.0143(12) -0.0014(10) -0.0009(9) -0.0019(10)
N5 0.0401(14) 0.0388(15) 0.0265(13) 0.0052(11) -0.0058(10) -0.0116(12)
C13 0.0189(11) 0.0241(13) 0.0190(12) -0.0016(10) 0.0051(9) -0.0061(10)
C16 0.0300(13) 0.0327(15) 0.0169(13) 0.0030(11) -0.0014(10) -0.0130(11)
C6 0.0202(12) 0.0223(13) 0.0220(13) -0.0025(10) 0.0093(10) -0.0042(10)
O6 0.0911(19) 0.0539(15) 0.0308(12) -0.0115(11) -0.0288(12) 0.0049(13)
C25 0.0247(12) 0.0243(14) 0.0219(13) -0.0013(10) 0.0016(10) -0.0020(11)
C20 0.0215(12) 0.0271(14) 0.0188(13) 0.0000(10) -0.0007(10) 0.0013(10)
C31 0.0152(11) 0.0339(15) 0.0190(12) -0.0034(11) 0.0041(9) -0.0043(10)
C23 0.0174(11) 0.0370(15) 0.0199(13) -0.0004(11) 0.0025(10) -0.0023(11)
C18 0.0342(14) 0.0245(14) 0.0210(13) -0.0026(11) 0.0072(11) -0.0046(11)
C15 0.0228(12) 0.0363(16) 0.0239(14) -0.0002(11) 0.0019(10) -0.0043(11)
C34 0.0232(12) 0.0207(13) 0.0222(13) -0.0055(10) 0.0047(10) 0.0011(10)
C9 0.0198(11) 0.0253(14) 0.0214(13) -0.0005(10) 0.0035(10) -0.0024(10)
C8 0.0153(11) 0.0282(14) 0.0192(12) 0.0003(10) 0.0016(9) 0.0000(10)
C32 0.0227(12) 0.0209(13) 0.0323(15) 0.0023(11) 0.0053(11) 0.0006(10)
C26 0.0563(19) 0.0393(18) 0.0230(15) 0.0052(13) -0.0011(13) 0.0097(15)
C5 0.0206(12) 0.0191(13) 0.0239(13) -0.0005(10) 0.0069(10) 0.0008(10)
C1 0.0183(11) 0.0243(13) 0.0197(12) 0.0018(10) 0.0046(9) -0.0027(10)
C22 0.0234(12) 0.0342(15) 0.0163(12) 0.0003(11) 0.0010(10) -0.0116(11)
C17 0.0423(16) 0.0297(15) 0.0176(13) -0.0021(11) 0.0059(11) -0.0086(12)
C33 0.0153(11) 0.0392(16) 0.0215(13) -0.0055(11) 0.0006(10) -0.0037(11)
C21 0.0303(13) 0.0236(14) 0.0175(12) 0.0036(10) -0.0012(10) -0.0034(11)
C14 0.0229(12) 0.0340(15) 0.0182(13) -0.0048(11) 0.0026(10) -0.0021(11)
C24 0.0193(11) 0.0259(13) 0.0171(12) 0.0007(10) 0.0016(9) -0.0005(10)
C19 0.0159(11) 0.0247(13) 0.0119(11) -0.0023(9) -0.0012(9) -0.0021(9)
O8 0.0323(11) 0.0726(17) 0.0556(14) 0.0200(12) 0.0208(10) -0.0071(11)
C4 0.0170(11) 0.0217(13) 0.0152(12) -0.0028(9) 0.0035(9) 0.0024(9)
C10 0.0205(12) 0.0281(14) 0.0180(12) 0.0032(10) 0.0086(9) 0.0048(10)
C7 0.0152(11) 0.0275(13) 0.0158(12) 0.0015(10) 0.0060(9) -0.0004(10)
C12 0.0185(12) 0.0382(16) 0.0258(14) -0.0086(12) -0.0014(10) 0.0026(11)
N8 0.0220(10) 0.0261(12) 0.0192(11) 0.0009(9) 0.0068(8) -0.0006(9)
C28 0.0284(14) 0.0403(17) 0.0238(14) 0.0016(12) 0.0012(11) 0.0016(12)
C27 0.0284(14) 0.0416(17) 0.0228(14) 0.0076(12) 0.0099(11) 0.0011(12)
C30 0.0345(15) 0.0324(16) 0.0364(16) -0.0034(12) 0.0106(12) -0.0090(12)
C29 0.0307(14) 0.0345(16) 0.0287(15) -0.0005(12) 0.0110(11) 0.0028(12)
N10 0.0363(14) 0.0621(19) 0.0482(17) -0.0021(14) 0.0043(13) -0.0109(13)
C37 0.0332(16) 0.072(2) 0.0364(18) 0.0044(16) 0.0022(13) 0.0063(16)
C38 0.0332(15) 0.0414(18) 0.0376(17) 0.0049(14) 0.0083(13) -0.0018(13)
C35 0.0421(17) 0.0374(18) 0.0435(18) 0.0068(14) 0.0023(14) 0.0063(14)
C36 0.0484(18) 0.045(2) 0.0400(18) 0.0046(15) 0.0153(15) 0.0120(15)
N11 0.099(3) 0.064(2) 0.0478(18) 0.0172(16) 0.0243(17) 0.0346(19)

loop_
_atom_type_symbol
_atom_type_description
_atom_type_scat_dispersion_real
_atom_type_scat_dispersion_imag
_atom_type_scat_source
C C 0.0033 0.0016 'International Tables Vol C Tables 4.2.6.8 and 6.1.1.4'
H H 0.0000 0.0000 'International Tables Vol C Tables 4.2.6.8 and 6.1.1.4'
Co Co 0.3494 0.9721 'International Tables Vol C Tables 4.2.6.8 and 6.1.1.4'
N N 0.0061 0.0033 'International Tables Vol C Tables 4.2.6.8 and 6.1.1.4'
O O 0.0106 0.0060 'International Tables Vol C Tables 4.2.6.8 and 6.1.1.4'

loop_
_geom_angle_atom_site_label_1
_geom_angle_atom_site_label_2
_geom_angle_atom_site_label_3
_geom_angle
O10 Co1 N1 103.61(7)
O10 Co1 N2 97.00(7)
O10 Co1 N4 173.64(7)
O10 Co1 N3 107.21(7)
N1 Co1 N4 76.82(7)
N2 Co1 N1 108.89(7)
N2 Co1 N4 76.96(7)
N2 Co1 N3 116.16(7)
N3 Co1 N1 120.43(8)
N3 Co1 N4 77.59(7)
C25 O10 Co1 116.71(15)
C13 N1 Co1 122.39(15)
C6 N1 Co1 114.44(15)
C6 N1 C13 122.1(2)
C2 N2 Co1 117.65(15)
C2 N2 C7 118.93(19)
C7 N2 Co1 122.52(15)
N4 C3 C4 112.18(18)
C3 N4 Co1 106.31(14)
C3 N4 C5 113.46(17)
C3 N4 C1 112.12(18)
C5 N4 Co1 103.95(13)
C5 N4 C1 113.09(18)
C1 N4 Co1 107.12(14)
C10 C11 C12 118.6(2)
C34 N9 C31 110.55(18)
C34 N9 C32 108.08(18)
C32 N9 C31 109.57(18)
C33 N9 C31 109.56(17)
C33 N9 C34 109.33(18)
C33 N9 C32 109.73(19)
O9 N6 C22 118.2(2)
O8 N6 O9 123.1(2)
O8 N6 C22 118.7(2)
C19 N3 Co1 127.87(15)
C4 N3 Co1 115.82(14)
C4 N3 C19 116.15(18)
O4 N7 C10 117.7(2)
O5 N7 O4 124.1(2)
O5 N7 C10 118.3(2)
O2 C2 N2 127.4(2)
O2 C2 C1 118.3(2)
N2 C2 C1 114.23(19)
O7 N5 C16 119.3(2)
O6 N5 O7 122.6(2)
O6 N5 C16 118.1(3)
C18 C13 N1 124.5(2)
C18 C13 C14 117.8(2)
C14 C13 N1 117.7(2)
C15 C16 N5 119.4(2)
C17 C16 N5 119.5(2)
C17 C16 C15 121.1(2)
N1 C6 C5 113.9(2)
O1 C6 N1 129.3(2)
O1 C6 C5 116.8(2)
O10 C25 C26 116.0(2)
O11 C25 O10 124.2(2)
O11 C25 C26 119.8(2)
C21 C20 C19 121.2(2)
C24 C23 C22 118.8(2)
C17 C18 C13 121.0(2)
C14 C15 C16 118.7(2)
C10 C9 C8 118.1(2)
C9 C8 C7 121.6(2)
N4 C5 C6 111.86(19)
N4 C1 C2 111.57(19)
C23 C22 N6 118.6(2)
C21 C22 N6 119.6(2)
C21 C22 C23 121.7(2)
C18 C17 C16 119.7(2)
C20 C21 C22 118.6(2)
C15 C14 C13 121.7(2)
C23 C24 C19 120.8(2)
C20 C19 N3 120.0(2)
C20 C19 C24 118.7(2)
C24 C19 N3 121.2(2)
O3 C4 C3 117.7(2)
O3 C4 N3 127.3(2)
N3 C4 C3 114.86(19)
C11 C10 N7 119.2(2)
C11 C10 C9 122.3(2)
C9 C10 N7 118.5(2)
C8 C7 N2 119.2(2)
C8 C7 C12 118.6(2)
C12 C7 N2 122.1(2)
C11 C12 C7 120.7(2)
C28 N8 C27 109.36(19)
C28 N8 C29 110.1(2)
C30 N8 C28 108.9(2)
C30 N8 C27 108.9(2)
C30 N8 C29 110.08(19)
C29 N8 C27 109.5(2)
N10 C38 C37 179.4(4)
N11 C36 C35 178.9(4)

loop_
_geom_bond_atom_site_label_1
_geom_bond_atom_site_label_2
_geom_bond_distance
Co1 O10 2.0132(16)
Co1 N1 2.071(2)
Co1 N2 2.0574(18)
Co1 N4 2.176(2)
Co1 N3 2.0698(18)
O10 C25 1.287(3)
O2 C2 1.253(3)
O3 C4 1.243(3)
N1 C13 1.409(3)
N1 C6 1.340(3)
O1 C6 1.247(3)
N2 C2 1.330(3)
N2 C7 1.415(3)
O4 N7 1.228(3)
C3 N4 1.461(3)
C3 C4 1.517(3)
O7 N5 1.236(3)
N4 C5 1.469(3)
N4 C1 1.472(3)
O5 N7 1.227(3)
C11 C10 1.377(4)
C11 C12 1.387(4)
O9 N6 1.232(3)
N9 C31 1.499(3)
N9 C34 1.496(3)
N9 C32 1.497(3)
N9 C33 1.491(3)
N6 C22 1.458(3)
N6 O8 1.232(3)
N3 C19 1.409(3)
N3 C4 1.341(3)
O11 C25 1.239(3)
N7 C10 1.474(3)
C2 C1 1.522(3)
N5 C16 1.447(3)
N5 O6 1.235(3)
C13 C18 1.401(3)
C13 C14 1.403(3)
C16 C15 1.386(4)
C16 C17 1.386(4)
C6 C5 1.521(3)
C25 C26 1.505(4)
C20 C21 1.382(3)
C20 C19 1.389(3)
C23 C22 1.390(4)
C23 C24 1.375(3)
C18 C17 1.368(4)
C15 C14 1.375(3)
C9 C8 1.382(3)
C9 C10 1.378(3)
C8 C7 1.387(3)
C22 C21 1.384(3)
C24 C19 1.406(3)
C7 C12 1.396(3)
N8 C28 1.494(3)
N8 C27 1.499(3)
N8 C30 1.492(3)
N8 C29 1.497(3)
N10 C38 1.154(4)
C37 C38 1.429(4)
C35 C36 1.445(4)
C36 N11 1.130(4)
